data_7157918
loop_
_publ_author_name
'Pti\<cek, Lucija'
'Hok, Lucija'
'Grb\<ci\'c, Petra'
'Topi\'c, Filip'
'Cetina, Mario'
'Rissanen, Kari'
'Paveli\'c, Sandra Kraljevi\'c'
'Vianello, Robert'
'Racan\'e, Livio'

_publ_section_title
;
 Amidino substituted 2-aminophenols: biologically important building
 blocks for the amidino-functionalization of 2-substituted benzoxazoles.
;
_journal_issue 12
_journal_name_full 'Organic &amp; biomolecular chemistry'
_journal_page_first 2784
_journal_page_last 2793
_journal_paper_doi 10.1039/d1ob00235j
_journal_volume 19
_journal_year 2021
_chemical_formula_moiety 'C10 H13 N3 O, H2 O'
_chemical_formula_sum 'C10 H15 N3 O2'
_chemical_formula_weight 209.25
_space_group_crystal_system orthorhombic
_space_group_IT_number 19
_space_group_name_Hall 'P 2ac 2ab'
_space_group_name_H-M_alt 'P 21 21 21'
_atom_sites_solution_hydrogens mixed
_atom_sites_solution_primary direct
_atom_sites_solution_secondary difmap
_audit_creation_method SHELXL-2017/1
_audit_update_record
;
2021-02-03 deposited with the CCDC.	2021-03-02 downloaded from the CCDC.
;
_cell_angle_alpha 90
_cell_angle_beta 90
_cell_angle_gamma 90
_cell_formula_units_Z 4
_cell_length_a 6.5770(2)
_cell_length_b 10.7154(3)
_cell_length_c 15.0191(4)
_cell_measurement_reflns_used 3704
_cell_measurement_temperature 295(2)
_cell_measurement_theta_max 32.1890
_cell_measurement_theta_min 4.6680
_cell_volume 1058.47(5)
_computing_cell_refinement 'CrysAlisPro (Agilent Technologies, 2014)'
_computing_data_collection 'CrysAlisPro (Agilent Technologies, 2014)'
_computing_data_reduction 'CrysAlisPro (Agilent Technologies, 2014)'
_computing_publication_material 'OLEX2 (Dolomanov et al., 2009) & WinGX (Farrugia, 2012)'
_computing_structure_refinement 'SHELXL-2017/1 (Sheldrick, 2017)'
_computing_structure_solution 'SIR2004 (Burla et al., 2005)'
_diffrn_ambient_temperature 295(2)
_diffrn_detector_area_resol_mean 16.3426
_diffrn_measured_fraction_theta_full 0.993
_diffrn_measured_fraction_theta_max 0.992
_diffrn_measurement_device_type 'Xcalibur, Sapphire3'
_diffrn_measurement_method '\w scans'
_diffrn_radiation_monochromator graphite
_diffrn_radiation_type MoK\a
_diffrn_radiation_wavelength 0.71073
_diffrn_reflns_av_R_equivalents 0.0248
_diffrn_reflns_av_unetI/netI 0.0174
_diffrn_reflns_Laue_measured_fraction_full 0.993
_diffrn_reflns_Laue_measured_fraction_max 0.992
_diffrn_reflns_limit_h_max 7
_diffrn_reflns_limit_h_min -7
_diffrn_reflns_limit_k_max 12
_diffrn_reflns_limit_k_min -12
_diffrn_reflns_limit_l_max 18
_diffrn_reflns_limit_l_min -18
_diffrn_reflns_number 9382
_diffrn_reflns_point_group_measured_fraction_full 0.995
_diffrn_reflns_point_group_measured_fraction_max 0.995
_diffrn_reflns_theta_full 25.224
_diffrn_reflns_theta_max 25.224
_diffrn_reflns_theta_min 4.494
_diffrn_source 'Enhance (Mo) X-ray Source'
_exptl_absorpt_coefficient_mu 0.094
_exptl_absorpt_correction_T_max 1.00000
_exptl_absorpt_correction_T_min 0.88250
_exptl_absorpt_correction_type multi-scan
_exptl_absorpt_process_details
;
CrysAlisPro, Agilent Technologies,
Version 1.171.37.35 (release 13-08-2014 CrysAlis171 .NET)
(compiled Aug 13 2014,18:06:01)
Empirical absorption correction using spherical harmonics,
 implemented in SCALE3 ABSPACK scaling algorithm.
;
_exptl_crystal_colour colourless
_exptl_crystal_density_diffrn 1.313
_exptl_crystal_description prism
_exptl_crystal_F_000 448
_exptl_crystal_recrystallization_method 'Re-crystallisation from solvent: water'
_exptl_crystal_size_max 0.738
_exptl_crystal_size_mid 0.251
_exptl_crystal_size_min 0.181
_refine_diff_density_max 0.415
_refine_diff_density_min -0.219
_refine_diff_density_rms 0.051
_refine_ls_abs_structure_details
;
 Flack x determined using 696 quotients [(I+)-(I-)]/[(I+)+(I-)]
 (Parsons, Flack and Wagner, Acta Cryst. B69 (2013) 249-259).
;
_refine_ls_abs_structure_Flack 0.2(5)
_refine_ls_extinction_method none
_refine_ls_goodness_of_fit_ref 1.052
_refine_ls_hydrogen_treatment mixed
_refine_ls_matrix_type full
_refine_ls_number_parameters 146
_refine_ls_number_reflns 1899
_refine_ls_number_restraints 0
_refine_ls_restrained_S_all 1.052
_refine_ls_R_factor_all 0.0435
_refine_ls_R_factor_gt 0.0417
_refine_ls_shift/su_max 0.001
_refine_ls_shift/su_mean 0.000
_refine_ls_structure_factor_coef Fsqd
_refine_ls_weighting_details 'w=1/[\s^2^(Fo^2^)+(0.0658P)^2^+0.2695P] where P=(Fo^2^+2Fc^2^)/3'
_refine_ls_weighting_scheme calc
_refine_ls_wR_factor_gt 0.1072
_refine_ls_wR_factor_ref 0.1090
_reflns_Friedel_coverage 0.696
_reflns_Friedel_fraction_full 0.999
_reflns_Friedel_fraction_max 0.999
_reflns_number_gt 1812
_reflns_number_total 1899
_reflns_threshold_expression 'I > 2\s(I)'
_cod_data_source_file d1ob00235j3.cif
_cod_data_source_block 8c'_295K
_cod_depositor_comments 'Adding full bibliography for 7157911--7157921.cif.'
_cod_database_code 7157918
_shelx_shelxl_version_number 2017/1
_shelx_space_group_comment
;
The symmetry employed for this shelxl refinement is uniquely defined
by the following loop, which should always be used as a source of
symmetry information in preference to the above space-group names.
They are only intended as comments.
;

loop_
_space_group_symop_operation_xyz
'x, y, z'
'-x+1/2, -y, z+1/2'
'-x, y+1/2, -z+1/2'
'x+1/2, -y+1/2, -z'

loop_
_atom_site_label
_atom_site_type_symbol
_atom_site_fract_x
_atom_site_fract_y
_atom_site_fract_z
_atom_site_U_iso_or_equiv
_atom_site_adp_type
_atom_site_occupancy
_atom_site_site_symmetry_order
_atom_site_calc_flag
_atom_site_refinement_flags_posn
_atom_site_refinement_flags_adp
_atom_site_refinement_flags_occupancy
_atom_site_disorder_assembly
_atom_site_disorder_group
N1 N 1.0661(3) 0.6850(2) 0.52485(14) 0.0327(5) Uani 1 1 d G . . . .
H11N H 0.970553 0.695774 0.566097 0.049 Uiso 1 1 d G U . . .
H12N H 1.127966 0.757445 0.514363 0.049 Uiso 1 1 d G U . . .
N2 N 0.4920(4) 0.3924(2) 0.43106(16) 0.0385(6) Uani 1 1 d . . . . .
H2N H 0.513092 0.443607 0.474144 0.044(9) Uiso 1 1 calc R . . . .
N3 N 0.5898(4) 0.3190(2) 0.29448(17) 0.0424(6) Uani 1 1 d . . . . .
H3N H 0.679576 0.316629 0.252868 0.053(10) Uiso 1 1 calc R . . . .
O1 O 1.2098(3) 0.76811(17) 0.36201(12) 0.0337(5) Uani 1 1 d . . . . .
C1 C 1.0927(4) 0.6698(2) 0.36324(17) 0.0278(5) Uani 1 1 d . . . . .
C2 C 1.0012(4) 0.6295(2) 0.44485(16) 0.0269(5) Uani 1 1 d . . . . .
C3 C 0.8543(4) 0.5385(2) 0.44423(17) 0.0277(5) Uani 1 1 d . . . . .
H3 H 0.792246 0.516004 0.497506 0.033 Uiso 1 1 calc R U . . .
C4 C 0.7954(4) 0.4783(2) 0.36511(17) 0.0270(5) Uani 1 1 d . . . . .
C5 C 0.8992(4) 0.5079(2) 0.28737(17) 0.0329(6) Uani 1 1 d . . . . .
H5 H 0.869280 0.465309 0.235016 0.040 Uiso 1 1 calc R U . . .
C6 C 1.0459(4) 0.5996(3) 0.28703(17) 0.0346(6) Uani 1 1 d . . . . .
H6 H 1.116386 0.615504 0.234560 0.041 Uiso 1 1 calc R U . . .
C7 C 0.6206(4) 0.3932(2) 0.36343(18) 0.0303(6) Uani 1 1 d . . . . .
C8 C 0.3169(5) 0.3098(3) 0.4369(2) 0.0510(8) Uani 1 1 d . . . . .
H8A H 0.194216 0.356445 0.423575 0.061 Uiso 1 1 calc R U . . .
H8B H 0.305462 0.277679 0.497027 0.061 Uiso 1 1 calc R U . . .
C9 C 0.3363(7) 0.2044(4) 0.3737(2) 0.0736(13) Uani 1 1 d . . . . .
H9A H 0.429069 0.143221 0.398526 0.088 Uiso 1 1 calc R U . . .
H9B H 0.204666 0.164671 0.367086 0.088 Uiso 1 1 calc R U . . .
C10 C 0.4094(6) 0.2412(4) 0.2865(2) 0.0597(10) Uani 1 1 d . . . . .
H10A H 0.303724 0.287036 0.255456 0.072 Uiso 1 1 calc R U . . .
H10B H 0.441419 0.167415 0.251845 0.072 Uiso 1 1 calc R U . . .
O1W O 0.4238(4) 0.54556(19) 0.57966(14) 0.0438(5) Uani 1 1 d G . . . .
H11W H 0.497799 0.601796 0.598674 0.050(10) Uiso 1 1 d G . . . .
H12W H 0.318745 0.583414 0.566635 0.056(11) Uiso 1 1 d G . . . .

loop_
_atom_site_aniso_label
_atom_site_aniso_U_11
_atom_site_aniso_U_22
_atom_site_aniso_U_33
_atom_site_aniso_U_23
_atom_site_aniso_U_13
_atom_site_aniso_U_12
N1 0.0311(12) 0.0399(12) 0.0272(11) -0.0032(9) 0.0008(9) -0.0050(10)
N2 0.0337(12) 0.0422(13) 0.0395(13) -0.0100(10) 0.0082(10) -0.0080(10)
N3 0.0395(13) 0.0463(13) 0.0414(13) -0.0161(11) 0.0099(11) -0.0134(12)
O1 0.0345(10) 0.0353(10) 0.0312(9) 0.0012(8) 0.0016(8) -0.0075(8)
C1 0.0229(12) 0.0308(12) 0.0299(12) 0.0020(10) -0.0001(11) 0.0008(10)
C2 0.0254(12) 0.0296(12) 0.0256(12) 0.0003(10) 0.0002(10) 0.0043(10)
C3 0.0274(13) 0.0300(12) 0.0256(12) 0.0028(10) 0.0028(10) 0.0013(10)
C4 0.0261(12) 0.0250(12) 0.0300(12) -0.0011(10) 0.0021(11) 0.0019(10)
C5 0.0376(14) 0.0345(13) 0.0268(12) -0.0050(11) 0.0022(11) -0.0033(11)
C6 0.0368(14) 0.0422(14) 0.0247(12) 0.0017(11) 0.0061(11) -0.0013(12)
C7 0.0291(13) 0.0277(12) 0.0342(12) -0.0016(11) 0.0020(11) -0.0003(10)
C8 0.0419(17) 0.0572(19) 0.0539(18) -0.0080(16) 0.0128(15) -0.0156(16)
C9 0.084(3) 0.082(3) 0.055(2) -0.0123(19) 0.0085(19) -0.047(2)
C10 0.0521(19) 0.072(2) 0.0556(19) -0.0224(18) 0.0109(17) -0.0282(18)
O1W 0.0510(13) 0.0400(11) 0.0403(11) -0.0050(9) -0.0036(10) 0.0055(11)

loop_
_atom_type_symbol
_atom_type_description
_atom_type_scat_dispersion_real
_atom_type_scat_dispersion_imag
_atom_type_scat_source
C C 0.0033 0.0016 'International Tables Vol C Tables 4.2.6.8 and 6.1.1.4'
H H 0.0000 0.0000 'International Tables Vol C Tables 4.2.6.8 and 6.1.1.4'
N N 0.0061 0.0033 'International Tables Vol C Tables 4.2.6.8 and 6.1.1.4'
O O 0.0106 0.0060 'International Tables Vol C Tables 4.2.6.8 and 6.1.1.4'

loop_
_geom_angle_atom_site_label_1
_geom_angle_atom_site_label_2
_geom_angle_atom_site_label_3
_geom_angle
_geom_angle_site_symmetry_1
_geom_angle_site_symmetry_3
_geom_angle_publ_flag
C2 N1 H11N 115.8 . . ?
C2 N1 H12N 110.8 . . ?
H11N N1 H12N 109.5 . . ?
C7 N2 C8 123.8(2) . . ?
C7 N2 H2N 118.1 . . ?
C8 N2 H2N 118.1 . . ?
C7 N3 C10 122.3(2) . . ?
C7 N3 H3N 118.9 . . ?
C10 N3 H3N 118.9 . . ?
O1 C1 C6 123.4(2) . . ?
O1 C1 C2 120.2(2) . . ?
C6 C1 C2 116.4(2) . . ?
C3 C2 N1 121.3(2) . . ?
C3 C2 C1 120.3(2) . . ?
N1 C2 C1 118.4(2) . . ?
C2 C3 C4 121.7(2) . . ?
C2 C3 H3 119.2 . . ?
C4 C3 H3 119.2 . . ?
C5 C4 C3 118.0(2) . . ?
C5 C4 C7 120.8(2) . . ?
C3 C4 C7 121.0(2) . . ?
C6 C5 C4 120.7(2) . . ?
C6 C5 H5 119.7 . . ?
C4 C5 H5 119.7 . . ?
C5 C6 C1 122.2(2) . . ?
C5 C6 H6 118.9 . . ?
C1 C6 H6 118.9 . . ?
N3 C7 N2 120.0(2) . . ?
N3 C7 C4 120.5(2) . . ?
N2 C7 C4 119.5(2) . . ?
N2 C8 C9 110.9(3) . . ?
N2 C8 H8A 109.5 . . ?
C9 C8 H8A 109.5 . . ?
N2 C8 H8B 109.5 . . ?
C9 C8 H8B 109.5 . . ?
H8A C8 H8B 108.0 . . ?
C10 C9 C8 113.6(3) . . ?
C10 C9 H9A 108.9 . . ?
C8 C9 H9A 108.9 . . ?
C10 C9 H9B 108.9 . . ?
C8 C9 H9B 108.9 . . ?
H9A C9 H9B 107.7 . . ?
C9 C10 N3 110.6(3) . . ?
C9 C10 H10A 109.5 . . ?
N3 C10 H10A 109.5 . . ?
C9 C10 H10B 109.5 . . ?
N3 C10 H10B 109.5 . . ?
H10A C10 H10B 108.1 . . ?
H11W O1W H12W 102.5 . . ?

loop_
_geom_bond_atom_site_label_1
_geom_bond_atom_site_label_2
_geom_bond_distance
_geom_bond_site_symmetry_2
_geom_bond_publ_flag
N1 C2 1.407(3) . ?
N1 H11N 0.8900 . ?
N1 H12N 0.8900 . ?
N2 C7 1.322(3) . ?
N2 C8 1.455(4) . ?
N2 H2N 0.8600 . ?
N3 C7 1.321(3) . ?
N3 C10 1.455(4) . ?
N3 H3N 0.8600 . ?
O1 C1 1.305(3) . ?
C1 C6 1.404(4) . ?
C1 C2 1.432(3) . ?
C2 C3 1.373(4) . ?
C3 C4 1.406(3) . ?
C3 H3 0.9300 . ?
C4 C5 1.389(4) . ?
C4 C7 1.468(3) . ?
C5 C6 1.377(4) . ?
C5 H5 0.9300 . ?
C6 H6 0.9300 . ?
C8 C9 1.481(5) . ?
C8 H8A 0.9700 . ?
C8 H8B 0.9700 . ?
C9 C10 1.450(5) . ?
C9 H9A 0.9700 . ?
C9 H9B 0.9700 . ?
C10 H10A 0.9700 . ?
C10 H10B 0.9700 . ?
O1W H11W 0.8254 . ?
O1W H12W 0.8250 . ?

loop_
_geom_torsion_atom_site_label_1
_geom_torsion_atom_site_label_2
_geom_torsion_atom_site_label_3
_geom_torsion_atom_site_label_4
_geom_torsion
_geom_torsion_site_symmetry_1
_geom_torsion_site_symmetry_2
_geom_torsion_site_symmetry_3
_geom_torsion_site_symmetry_4
_geom_torsion_publ_flag
O1 C1 C2 C3 170.0(2) . . . . ?
C6 C1 C2 C3 -8.9(3) . . . . ?
O1 C1 C2 N1 -10.3(3) . . . . ?
C6 C1 C2 N1 170.8(2) . . . . ?
N1 C2 C3 C4 -176.9(2) . . . . ?
C1 C2 C3 C4 2.8(4) . . . . ?
C2 C3 C4 C5 4.0(4) . . . . ?
C2 C3 C4 C7 -172.0(2) . . . . ?
C3 C4 C5 C6 -4.3(4) . . . . ?
C7 C4 C5 C6 171.7(2) . . . . ?
C4 C5 C6 C1 -2.2(4) . . . . ?
O1 C1 C6 C5 -170.2(2) . . . . ?
C2 C1 C6 C5 8.7(4) . . . . ?
C10 N3 C7 N2 4.6(4) . . . . ?
C10 N3 C7 C4 -174.5(3) . . . . ?
C8 N2 C7 N3 2.4(4) . . . . ?
C8 N2 C7 C4 -178.6(3) . . . . ?
C5 C4 C7 N3 17.4(4) . . . . ?
C3 C4 C7 N3 -166.8(2) . . . . ?
C5 C4 C7 N2 -161.7(3) . . . . ?
C3 C4 C7 N2 14.2(4) . . . . ?
C7 N2 C8 C9 17.2(5) . . . . ?
N2 C8 C9 C10 -43.1(5) . . . . ?
C8 C9 C10 N3 49.3(5) . . . . ?
C7 N3 C10 C9 -30.6(5) . . . . ?
